data_7154776
loop_
_publ_author_name
'Janiak, Agnieszka'
'Petryk, Ma\/lgorzata'
'Barbour, Leonard J.'
'Kwit, Marcin'

_publ_section_title
;
 Readily prepared inclusion forming chiral calixsalens.
;
_journal_issue 2
_journal_name_full 'Organic &amp; biomolecular chemistry'
_journal_page_first 669
_journal_page_last 673
_journal_paper_doi 10.1039/c5ob02090e
_journal_volume 14
_journal_year 2015
_chemical_absolute_configuration rm
_chemical_formula_moiety 'C42 H45 F3 N6 O3'
_chemical_formula_sum 'C42 H45 F3 N6 O3'
_chemical_formula_weight 738.84
_chemical_name_systematic
; 
 ? 
;
_space_group_IT_number 4
_symmetry_cell_setting monoclinic
_symmetry_space_group_name_Hall 'P 2yb'
_symmetry_space_group_name_H-M 'P 1 21 1'
_atom_sites_solution_hydrogens geom
_atom_sites_solution_primary direct
_atom_sites_solution_secondary difmap
_audit_creation_method SHELXL-97
_audit_update_record
;
2015-09-07 deposited with the CCDC.
2015-10-30 downloaded from the CCDC.
;
_cell_angle_alpha 90.00
_cell_angle_beta 94.450(2)
_cell_angle_gamma 90.00
_cell_formula_units_Z 4
_cell_length_a 14.6367(4)
_cell_length_b 17.6967(4)
_cell_length_c 15.0640(4)
_cell_measurement_reflns_used 8075
_cell_measurement_temperature 120(1)
_cell_measurement_theta_max 28.81
_cell_measurement_theta_min 2.95
_cell_volume 3890.13(17)
_computing_structure_refinement 'SHELXL-97 (Sheldrick, 1997)'
_computing_structure_solution 'SHELXS-97 (Sheldrick, 1990)'
_diffrn_ambient_temperature 120(1)
_diffrn_detector_area_resol_mean 16.1544
_diffrn_measured_fraction_theta_full 0.998
_diffrn_measured_fraction_theta_max 0.874
_diffrn_measurement_device_type 'Xcalibur, Eos'
_diffrn_measurement_method '\w scans'
_diffrn_radiation_monochromator graphite
_diffrn_radiation_source 'Enhance (Mo) X-ray Source'
_diffrn_radiation_type MoK\a
_diffrn_radiation_wavelength 0.71073
_diffrn_reflns_av_R_equivalents 0.0317
_diffrn_reflns_av_sigmaI/netI 0.0575
_diffrn_reflns_limit_h_max 16
_diffrn_reflns_limit_h_min -19
_diffrn_reflns_limit_k_max 22
_diffrn_reflns_limit_k_min -22
_diffrn_reflns_limit_l_max 20
_diffrn_reflns_limit_l_min -20
_diffrn_reflns_number 31842
_diffrn_reflns_theta_full 26.00
_diffrn_reflns_theta_max 28.81
_diffrn_reflns_theta_min 2.95
_diffrn_standards_interval_count 4
_diffrn_standards_interval_time 60
_diffrn_standards_number 31888
_exptl_absorpt_coefficient_mu 0.091
_exptl_absorpt_correction_T_max 1.0000
_exptl_absorpt_correction_T_min 0.9395
_exptl_absorpt_correction_type multi-scan
_exptl_absorpt_process_details
;
CrysAlisPro (Agilent Technologies, 2011)
Empirical absorption correction using spherical harmonics,
implemented in SCALE3 ABSPACK scaling algorithm.
;
_exptl_crystal_colour 'light yellow'
_exptl_crystal_density_diffrn 1.262
_exptl_crystal_density_method 'not measured'
_exptl_crystal_description block
_exptl_crystal_F_000 1560
_exptl_crystal_size_max 0.60
_exptl_crystal_size_mid 0.28
_exptl_crystal_size_min 0.15
_refine_diff_density_max 0.311
_refine_diff_density_min -0.199
_refine_diff_density_rms 0.042
_refine_ls_abs_structure_details 'Flack H D (1983), Acta Cryst. A39, 876-881'
_refine_ls_abs_structure_Flack -0.1(5)
_refine_ls_extinction_method none
_refine_ls_goodness_of_fit_ref 1.043
_refine_ls_hydrogen_treatment constr
_refine_ls_matrix_type full
_refine_ls_number_parameters 973
_refine_ls_number_reflns 17092
_refine_ls_number_restraints 1
_refine_ls_restrained_S_all 1.043
_refine_ls_R_factor_all 0.0788
_refine_ls_R_factor_gt 0.0524
_refine_ls_shift/su_max 0.001
_refine_ls_shift/su_mean 0.000
_refine_ls_structure_factor_coef Fsqd
_refine_ls_weighting_details 'calc w=1/[\s^2^(Fo^2^)+(0.0523P)^2^+0.3534P] where P=(Fo^2^+2Fc^2^)/3'
_refine_ls_weighting_scheme calc
_refine_ls_wR_factor_gt 0.1087
_refine_ls_wR_factor_ref 0.1214
_reflns_number_gt 12811
_reflns_number_total 17092
_reflns_threshold_expression >2sigma(I)
_cod_data_source_file c5ob02090e2.cif
_cod_data_source_block 3b
_cod_depositor_comments 'Adding full bibliography for 7154775--7154783.cif.'
_cod_original_sg_symbol_H-M 'P 21'
_cod_database_code 7154776

loop_
_symmetry_equiv_pos_as_xyz
'x, y, z'
'-x, y+1/2, -z'

loop_
_atom_site_label
_atom_site_type_symbol
_atom_site_fract_x
_atom_site_fract_y
_atom_site_fract_z
_atom_site_U_iso_or_equiv
_atom_site_adp_type
_atom_site_occupancy
_atom_site_symmetry_multiplicity
_atom_site_calc_flag
_atom_site_refinement_flags
N1 N 0.53167(15) 0.10408(13) 0.61910(14) 0.0377(5) Uani 1 1 d .
N2 N 0.57082(15) 0.12601(12) 0.80865(14) 0.0349(5) Uani 1 1 d .
C1 C 0.49616(19) 0.05419(15) 0.68533(17) 0.0357(6) Uani 1 1 d .
H1A H 0.5410 0.0141 0.7000 0.043 Uiso 1 1 calc R
C2 C 0.48226(17) 0.09989(14) 0.76973(17) 0.0332(6) Uani 1 1 d .
H2A H 0.4437 0.1438 0.7537 0.040 Uiso 1 1 calc R
C3 C 0.4357(2) 0.05226(16) 0.83742(19) 0.0409(7) Uani 1 1 d .
H3A H 0.4762 0.0115 0.8579 0.049 Uiso 1 1 calc R
H3B H 0.4242 0.0833 0.8884 0.049 Uiso 1 1 calc R
C4 C 0.3459(2) 0.01948(16) 0.79790(19) 0.0425(7) Uani 1 1 d .
H4A H 0.3036 0.0602 0.7815 0.051 Uiso 1 1 calc R
H4B H 0.3190 -0.0115 0.8421 0.051 Uiso 1 1 calc R
C5 C 0.3607(2) -0.02819(16) 0.71613(19) 0.0459(7) Uani 1 1 d .
H5A H 0.3988 -0.0714 0.7334 0.055 Uiso 1 1 calc R
H5B H 0.3022 -0.0468 0.6904 0.055 Uiso 1 1 calc R
C6 C 0.4065(2) 0.01833(16) 0.64732(18) 0.0403(7) Uani 1 1 d .
H6A H 0.3649 0.0579 0.6251 0.048 Uiso 1 1 calc R
H6B H 0.4189 -0.0139 0.5975 0.048 Uiso 1 1 calc R
C7 C 0.58687(18) 0.19684(15) 0.81588(16) 0.0336(6) Uani 1 1 d .
H7A H 0.5410 0.2306 0.7959 0.040 Uiso 1 1 calc R
C8 C 0.67325(18) 0.22686(14) 0.85379(16) 0.0315(6) Uani 1 1 d .
C9 C 0.6840(2) 0.30482(15) 0.86458(17) 0.0372(6) Uani 1 1 d .
H9A H 0.6358 0.3374 0.8480 0.045 Uiso 1 1 calc R
C10 C 0.7659(2) 0.33291(15) 0.89967(18) 0.0417(7) Uani 1 1 d .
C11 C 0.8400(2) 0.28683(15) 0.92320(18) 0.0391(6) Uani 1 1 d .
H11A H 0.8952 0.3078 0.9459 0.047 Uiso 1 1 calc R
C12 C 0.83189(18) 0.20964(15) 0.91294(17) 0.0352(6) Uani 1 1 d .
C13 C 0.74742(19) 0.17867(14) 0.87878(16) 0.0349(6) Uani 1 1 d .
C14 C 0.90943(19) 0.15939(16) 0.93818(17) 0.0381(6) Uani 1 1 d .
H14A H 0.9010 0.1074 0.9345 0.046 Uiso 1 1 calc R
F1 F 0.77515(12) 0.40859(9) 0.91167(13) 0.0576(5) Uani 1 1 d .
O1 O 0.73913(13) 0.10315(10) 0.87184(12) 0.0393(4) Uani 1 1 d .
H1O H 0.6785 0.0924 0.8466 0.059 Uiso 1 1 d R
N3 N 0.98787(16) 0.18532(13) 0.96497(15) 0.0419(6) Uani 1 1 d .
N4 N 1.13177(15) 0.14564(13) 0.85134(15) 0.0400(5) Uani 1 1 d .
C15 C 1.05999(19) 0.13227(16) 0.99328(18) 0.0414(7) Uani 1 1 d .
H15A H 1.0404 0.0808 0.9771 0.050 Uiso 1 1 calc R
C16 C 1.14611(18) 0.15173(16) 0.94795(17) 0.0397(6) Uani 1 1 d .
H16A H 1.1625 0.2042 0.9627 0.048 Uiso 1 1 calc R
C17 C 1.22652(19) 0.10169(18) 0.98018(19) 0.0460(7) Uani 1 1 d .
H17A H 1.2125 0.0495 0.9647 0.055 Uiso 1 1 calc R
H17B H 1.2803 0.1164 0.9506 0.055 Uiso 1 1 calc R
C18 C 1.2467(2) 0.10818(18) 1.0796(2) 0.0519(8) Uani 1 1 d .
H18A H 1.2673 0.1590 1.0945 0.062 Uiso 1 1 calc R
H18B H 1.2955 0.0734 1.0990 0.062 Uiso 1 1 calc R
C19 C 1.1618(2) 0.09029(19) 1.1279(2) 0.0520(8) Uani 1 1 d .
H19A H 1.1468 0.0372 1.1201 0.062 Uiso 1 1 calc R
H19B H 1.1748 0.0995 1.1911 0.062 Uiso 1 1 calc R
C20 C 1.0801(2) 0.13773(17) 1.09382(19) 0.0490(7) Uani 1 1 d .
H20A H 1.0917 0.1901 1.1099 0.059 Uiso 1 1 calc R
H20B H 1.0265 0.1213 1.1227 0.059 Uiso 1 1 calc R
C21 C 1.14814(19) 0.20410(16) 0.8058(2) 0.0441(7) Uani 1 1 d .
H21A H 1.1626 0.2487 0.8364 0.053 Uiso 1 1 calc R
C22 C 1.14566(19) 0.20549(15) 0.70986(19) 0.0393(6) Uani 1 1 d .
C23 C 1.1702(2) 0.27089(16) 0.6659(2) 0.0473(7) Uani 1 1 d .
H23A H 1.1881 0.3139 0.6983 0.057 Uiso 1 1 calc R
C24 C 1.16777(19) 0.27156(16) 0.5754(2) 0.0442(7) Uani 1 1 d .
C25 C 1.14278(17) 0.20984(16) 0.52506(19) 0.0398(7) Uani 1 1 d .
H25A H 1.1428 0.2122 0.4634 0.048 Uiso 1 1 calc R
C26 C 1.11740(17) 0.14354(15) 0.56563(18) 0.0351(6) Uani 1 1 d .
C27 C 1.12006(17) 0.14084(15) 0.65888(18) 0.0353(6) Uani 1 1 d .
C28 C 1.08406(17) 0.07813(16) 0.51308(17) 0.0350(6) Uani 1 1 d .
H28A H 1.0795 0.0315 0.5409 0.042 Uiso 1 1 calc R
F2 F 1.19210(13) 0.33633(9) 0.53425(13) 0.0619(5) Uani 1 1 d .
O2 O 1.09704(13) 0.07612(10) 0.69921(12) 0.0418(5) Uani 1 1 d .
H2O H 1.0996 0.0910 0.7618 0.063 Uiso 1 1 d R
N5 N 1.06139(15) 0.08368(13) 0.43071(15) 0.0392(5) Uani 1 1 d .
N6 N 0.87016(15) 0.05525(14) 0.37735(14) 0.0404(6) Uani 1 1 d .
C29 C 1.03047(19) 0.01409(16) 0.38516(18) 0.0390(6) Uani 1 1 d .
H29A H 1.0166 -0.0241 0.4292 0.047 Uiso 1 1 calc R
N15 N 0.50253(16) 0.29540(13) 0.04718(14) 0.0390(5) Uani 1 1 d .
N16 N 0.35239(15) 0.29289(11) 0.16245(14) 0.0326(5) Uani 1 1 d .
C79 C 0.4076(2) 0.30538(17) 0.01364(17) 0.0420(7) Uani 1 1 d .
H79A H 0.3805 0.2560 -0.0016 0.050 Uiso 1 1 calc R
C30 C 0.94410(19) 0.03097(17) 0.32416(18) 0.0411(7) Uani 1 1 d .
H30A H 0.9574 0.0712 0.2824 0.049 Uiso 1 1 calc R
C31 C 0.9136(2) -0.03918(18) 0.27235(19) 0.0476(7) Uani 1 1 d .
H31A H 0.8597 -0.0272 0.2332 0.057 Uiso 1 1 calc R
H31B H 0.8965 -0.0778 0.3137 0.057 Uiso 1 1 calc R
C32 C 0.9879(2) -0.07019(19) 0.21698(19) 0.0535(8) Uani 1 1 d .
H32A H 0.9670 -0.1169 0.1884 0.064 Uiso 1 1 calc R
H32B H 1.0002 -0.0342 0.1708 0.064 Uiso 1 1 calc R
C33 C 1.0751(2) -0.08472(19) 0.27599(19) 0.0521(8) Uani 1 1 d .
H33A H 1.0647 -0.1259 0.3165 0.062 Uiso 1 1 calc R
H33B H 1.1235 -0.0999 0.2392 0.062 Uiso 1 1 calc R
C34 C 1.1054(2) -0.01511(18) 0.32928(19) 0.0455(7) Uani 1 1 d .
H34A H 1.1221 0.0243 0.2888 0.055 Uiso 1 1 calc R
H34B H 1.1594 -0.0273 0.3682 0.055 Uiso 1 1 calc R
C35 C 0.83000(18) 0.11793(16) 0.35856(18) 0.0380(6) Uani 1 1 d .
H35A H 0.8519 0.1479 0.3141 0.046 Uiso 1 1 calc R
C36 C 0.75178(18) 0.14472(14) 0.40337(17) 0.0337(6) Uani 1 1 d .
C37 C 0.70928(18) 0.21155(15) 0.37455(19) 0.0396(6) Uani 1 1 d .
H37A H 0.7311 0.2390 0.3280 0.047 Uiso 1 1 calc R
C38 C 0.6344(2) 0.23634(15) 0.4162(2) 0.0438(7) Uani 1 1 d .
C39 C 0.60124(19) 0.19593(15) 0.4853(2) 0.0416(7) Uani 1 1 d .
H39A H 0.5507 0.2139 0.5127 0.050 Uiso 1 1 calc R
C40 C 0.64217(17) 0.12922(14) 0.51419(17) 0.0335(6) Uani 1 1 d .
C41 C 0.71934(17) 0.10340(15) 0.47366(17) 0.0341(6) Uani 1 1 d .
C42 C 0.60446(18) 0.08457(15) 0.58532(17) 0.0341(6) Uani 1 1 d .
H42A H 0.6349 0.0411 0.6058 0.041 Uiso 1 1 calc R
F3 F 0.59515(13) 0.30252(9) 0.39083(14) 0.0656(5) Uani 1 1 d .
O3 O 0.75948(12) 0.03845(10) 0.50265(12) 0.0406(5) Uani 1 1 d .
H3O H 0.8159 0.0414 0.4714 0.061 Uiso 1 1 d R
N11 N 0.43468(13) 0.38078(11) 0.57393(13) 0.0285(4) Uani 1 1 d .
N12 N 0.62153(13) 0.38847(12) 0.65426(13) 0.0305(5) Uani 1 1 d .
C51 C 0.45878(16) 0.41605(13) 0.65959(15) 0.0272(5) Uani 1 1 d .
H51A H 0.4575 0.3781 0.7069 0.033 Uiso 1 1 calc R
C52 C 0.55543(17) 0.44935(14) 0.65947(15) 0.0287(5) Uani 1 1 d .
H52A H 0.5582 0.4820 0.6072 0.034 Uiso 1 1 calc R
C53 C 0.57893(18) 0.49609(14) 0.74323(17) 0.0340(6) Uani 1 1 d .
H53A H 0.5807 0.4633 0.7950 0.041 Uiso 1 1 calc R
H53B H 0.6393 0.5182 0.7404 0.041 Uiso 1 1 calc R
C54 C 0.50937(19) 0.55844(15) 0.75324(18) 0.0392(6) Uani 1 1 d .
H54A H 0.5105 0.5932 0.7036 0.047 Uiso 1 1 calc R
H54B H 0.5255 0.5864 0.8076 0.047 Uiso 1 1 calc R
C55 C 0.41337(19) 0.52573(15) 0.75616(17) 0.0364(6) Uani 1 1 d .
H55A H 0.3694 0.5665 0.7587 0.044 Uiso 1 1 calc R
H55B H 0.4105 0.4952 0.8094 0.044 Uiso 1 1 calc R
C56 C 0.38877(18) 0.47731(15) 0.67403(17) 0.0337(6) Uani 1 1 d .
H56A H 0.3296 0.4538 0.6799 0.040 Uiso 1 1 calc R
H56B H 0.3830 0.5097 0.6220 0.040 Uiso 1 1 calc R
C57 C 0.67587(16) 0.39304(14) 0.59320(16) 0.0301(5) Uani 1 1 d .
H57A H 0.6694 0.4332 0.5534 0.036 Uiso 1 1 calc R
C58 C 0.74906(17) 0.33724(14) 0.58266(16) 0.0308(6) Uani 1 1 d .
C59 C 0.75928(18) 0.27458(15) 0.63751(17) 0.0341(6) Uani 1 1 d .
H59A H 0.7189 0.2668 0.6813 0.041 Uiso 1 1 calc R
C60 C 0.82880(19) 0.22379(14) 0.62759(18) 0.0368(6) Uani 1 1 d .
C61 C 0.89020(19) 0.23336(15) 0.56370(18) 0.0384(6) Uani 1 1 d .
H61A H 0.9366 0.1982 0.5579 0.046 Uiso 1 1 calc R
C62 C 0.88232(17) 0.29603(15) 0.50785(16) 0.0317(6) Uani 1 1 d .
C63 C 0.81093(17) 0.34796(15) 0.51706(16) 0.0320(6) Uani 1 1 d .
C64 C 0.94760(17) 0.30675(16) 0.44075(17) 0.0357(6) Uani 1 1 d .
H64A H 0.9904 0.2690 0.4327 0.043 Uiso 1 1 calc R
F11 F 0.83631(12) 0.16234(9) 0.68147(11) 0.0529(4) Uani 1 1 d .
O11 O 0.80176(12) 0.40956(10) 0.46393(11) 0.0372(4) Uani 1 1 d .
H11O H 0.8432 0.4097 0.4204 0.056 Uiso 1 1 d R
N13 N 0.94841(14) 0.36600(13) 0.39252(14) 0.0363(5) Uani 1 1 d .
N14 N 0.91984(16) 0.32336(13) 0.20757(15) 0.0395(5) Uani 1 1 d .
C65 C 1.01797(18) 0.37530(16) 0.32904(18) 0.0390(6) Uani 1 1 d .
H65A H 1.0535 0.3285 0.3270 0.047 Uiso 1 1 calc R
C66 C 0.97140(18) 0.39034(15) 0.23780(17) 0.0369(6) Uani 1 1 d .
H66A H 0.9293 0.4332 0.2410 0.044 Uiso 1 1 calc R
C67 C 1.0418(2) 0.40809(17) 0.17072(19) 0.0471(7) Uani 1 1 d .
H67A H 1.0785 0.3635 0.1618 0.057 Uiso 1 1 calc R
H67B H 1.0102 0.4216 0.1140 0.057 Uiso 1 1 calc R
C68 C 1.1039(2) 0.47253(17) 0.2032(2) 0.0503(8) Uani 1 1 d .
H68A H 1.0678 0.5182 0.2071 0.060 Uiso 1 1 calc R
H68B H 1.1491 0.4814 0.1606 0.060 Uiso 1 1 calc R
C69 C 1.1527(2) 0.45577(18) 0.2937(2) 0.0493(7) Uani 1 1 d .
H69A H 1.1901 0.4987 0.3135 0.059 Uiso 1 1 calc R
H69B H 1.1926 0.4124 0.2894 0.059 Uiso 1 1 calc R
C70 C 1.08228(19) 0.43969(17) 0.36037(19) 0.0449(7) Uani 1 1 d .
H70A H 1.0466 0.4850 0.3687 0.054 Uiso 1 1 calc R
H70B H 1.1137 0.4264 0.4173 0.054 Uiso 1 1 calc R
C71 C 0.83819(19) 0.33274(15) 0.17469(16) 0.0349(6) Uani 1 1 d .
H71A H 0.8138 0.3813 0.1717 0.042 Uiso 1 1 calc R
C72 C 0.7812(2) 0.26921(14) 0.14119(17) 0.0347(6) Uani 1 1 d .
C73 C 0.8176(2) 0.19668(15) 0.13977(18) 0.0418(7) Uani 1 1 d .
H73A H 0.8789 0.1886 0.1584 0.050 Uiso 1 1 calc R
C74 C 0.7636(2) 0.13750(16) 0.1112(2) 0.0474(8) Uani 1 1 d .
C75 C 0.6736(2) 0.14665(16) 0.08223(18) 0.0459(8) Uani 1 1 d .
H75A H 0.6387 0.1051 0.0629 0.055 Uiso 1 1 calc R
C76 C 0.6340(2) 0.21848(15) 0.08158(17) 0.0366(6) Uani 1 1 d .
C77 C 0.6896(2) 0.28043(14) 0.11112(17) 0.0362(6) Uani 1 1 d .
C78 C 0.5391(2) 0.23008(16) 0.05069(17) 0.0410(7) Uani 1 1 d .
H78A H 0.5035 0.1884 0.0328 0.049 Uiso 1 1 calc R
F12 F 0.80107(15) 0.06752(9) 0.11051(14) 0.0722(6) Uani 1 1 d .
O12 O 0.65582(13) 0.35111(10) 0.11027(13) 0.0442(5) Uani 1 1 d .
H12O H 0.5988 0.3479 0.0819 0.066 Uiso 1 1 d R
C80 C 0.35444(18) 0.34259(15) 0.08513(17) 0.0360(6) Uani 1 1 d .
H80A H 0.3845 0.3902 0.1035 0.043 Uiso 1 1 calc R
C81 C 0.2568(2) 0.35878(19) 0.0493(2) 0.0540(8) Uani 1 1 d .
H81A H 0.2251 0.3114 0.0367 0.065 Uiso 1 1 calc R
H81B H 0.2252 0.3851 0.0945 0.065 Uiso 1 1 calc R
C82 C 0.2526(3) 0.4060(3) -0.0342(3) 0.0932(16) Uani 1 1 d .
H82A H 0.2770 0.4559 -0.0201 0.112 Uiso 1 1 calc R
H82B H 0.1892 0.4117 -0.0573 0.112 Uiso 1 1 calc R
C83 C 0.3066(3) 0.3703(3) -0.1046(3) 0.107(2) Uani 1 1 d .
H83A H 0.2775 0.3233 -0.1243 0.129 Uiso 1 1 calc R
H83B H 0.3066 0.4038 -0.1555 0.129 Uiso 1 1 calc R
C84 C 0.4041(2) 0.3548(2) -0.06930(19) 0.0661(11) Uani 1 1 d .
H84A H 0.4349 0.4022 -0.0551 0.079 Uiso 1 1 calc R
H84B H 0.4362 0.3297 -0.1149 0.079 Uiso 1 1 calc R
C85 C 0.36809(16) 0.32278(14) 0.23828(15) 0.0282(5) Uani 1 1 d .
H85A H 0.3836 0.3737 0.2413 0.034 Uiso 1 1 calc R
C86 C 0.36291(16) 0.28090(13) 0.32142(16) 0.0277(5) Uani 1 1 d .
C87 C 0.33598(17) 0.20520(13) 0.32141(17) 0.0305(5) Uani 1 1 d .
H87A H 0.3200 0.1806 0.2679 0.037 Uiso 1 1 calc R
C88 C 0.33321(17) 0.16733(13) 0.40018(18) 0.0312(6) Uani 1 1 d .
C89 C 0.35666(16) 0.20073(14) 0.48070(17) 0.0297(5) Uani 1 1 d .
H89A H 0.3549 0.1731 0.5331 0.036 Uiso 1 1 calc R
C90 C 0.38318(16) 0.27639(13) 0.48362(16) 0.0274(5) Uani 1 1 d .
C91 C 0.38525(16) 0.31713(13) 0.40282(16) 0.0273(5) Uani 1 1 d .
C92 C 0.40894(16) 0.31214(14) 0.56864(16) 0.0285(5) Uani 1 1 d .
H92A H 0.4066 0.2841 0.6206 0.034 Uiso 1 1 calc R
F13 F 0.30629(11) 0.09353(8) 0.39903(10) 0.0437(4) Uani 1 1 d .
O13 O 0.40983(12) 0.39013(9) 0.40269(11) 0.0328(4) Uani 1 1 d .
H13O H 0.4214 0.4050 0.4623 0.049 Uiso 1 1 d R

loop_
_atom_site_aniso_label
_atom_site_aniso_U_11
_atom_site_aniso_U_22
_atom_site_aniso_U_33
_atom_site_aniso_U_23
_atom_site_aniso_U_13
_atom_site_aniso_U_12
N1 0.0350(13) 0.0459(13) 0.0325(12) 0.0057(10) 0.0042(10) 0.0050(10)
N2 0.0354(13) 0.0352(12) 0.0344(12) 0.0026(10) 0.0045(10) 0.0057(10)
C1 0.0378(15) 0.0348(14) 0.0358(14) 0.0025(12) 0.0110(12) 0.0017(12)
C2 0.0281(14) 0.0304(13) 0.0412(15) 0.0026(11) 0.0033(11) 0.0064(11)
C3 0.0441(17) 0.0409(15) 0.0390(15) 0.0006(13) 0.0113(13) 0.0068(13)
C4 0.0390(16) 0.0421(16) 0.0478(17) 0.0076(13) 0.0122(13) -0.0005(13)
C5 0.0495(18) 0.0446(16) 0.0439(16) 0.0001(14) 0.0051(14) -0.0077(14)
C6 0.0450(17) 0.0427(15) 0.0329(14) 0.0012(12) 0.0005(12) -0.0004(13)
C7 0.0386(15) 0.0381(15) 0.0252(12) 0.0049(11) 0.0095(11) 0.0080(12)
C8 0.0384(15) 0.0339(14) 0.0233(12) 0.0059(11) 0.0088(11) 0.0016(12)
C9 0.0436(16) 0.0357(14) 0.0335(14) 0.0095(12) 0.0110(12) 0.0053(12)
C10 0.0561(19) 0.0309(14) 0.0398(15) 0.0052(12) 0.0154(14) -0.0038(13)
C11 0.0429(17) 0.0411(16) 0.0341(14) 0.0009(12) 0.0084(12) -0.0042(13)
C12 0.0365(15) 0.0398(15) 0.0301(13) 0.0002(12) 0.0087(11) 0.0006(12)
C13 0.0437(16) 0.0354(14) 0.0271(13) 0.0008(11) 0.0110(12) 0.0017(12)
C14 0.0395(16) 0.0432(15) 0.0323(14) -0.0075(12) 0.0074(12) 0.0002(13)
F1 0.0660(12) 0.0322(9) 0.0752(12) 0.0023(8) 0.0087(10) -0.0043(8)
O1 0.0381(11) 0.0340(10) 0.0453(11) -0.0025(8) -0.0001(8) 0.0041(8)
N3 0.0378(14) 0.0475(14) 0.0405(13) -0.0070(11) 0.0037(11) 0.0040(11)
N4 0.0327(13) 0.0460(14) 0.0411(13) -0.0071(11) 0.0025(10) -0.0025(11)
C15 0.0410(16) 0.0409(15) 0.0423(15) -0.0071(13) 0.0025(13) -0.0007(13)
C16 0.0388(16) 0.0438(16) 0.0360(15) -0.0075(13) 0.0003(12) -0.0086(13)
C17 0.0321(15) 0.0610(19) 0.0449(16) -0.0102(15) 0.0024(12) -0.0030(14)
C18 0.0485(19) 0.0556(19) 0.0500(18) -0.0025(15) -0.0070(15) -0.0033(15)
C19 0.056(2) 0.0565(19) 0.0432(17) -0.0012(15) 0.0004(15) 0.0031(16)
C20 0.056(2) 0.0485(17) 0.0442(17) 0.0013(14) 0.0134(14) 0.0049(15)
C21 0.0389(16) 0.0383(16) 0.0545(18) -0.0112(14) 0.0005(14) -0.0058(13)
C22 0.0332(15) 0.0413(16) 0.0428(16) -0.0051(13) -0.0003(12) 0.0010(12)
C23 0.0426(17) 0.0395(16) 0.059(2) -0.0036(15) 0.0001(14) 0.0032(13)
C24 0.0328(16) 0.0415(16) 0.0586(19) 0.0104(15) 0.0049(14) 0.0021(13)
C25 0.0227(13) 0.0545(18) 0.0424(15) 0.0057(14) 0.0045(12) 0.0084(13)
C26 0.0188(12) 0.0463(16) 0.0404(15) 0.0034(13) 0.0033(11) 0.0065(11)
C27 0.0254(14) 0.0413(15) 0.0394(15) 0.0015(12) 0.0033(11) -0.0014(11)
C28 0.0248(13) 0.0453(15) 0.0360(14) 0.0028(12) 0.0087(11) 0.0060(12)
F2 0.0611(12) 0.0457(10) 0.0796(13) 0.0204(9) 0.0100(10) -0.0007(9)
O2 0.0465(12) 0.0434(11) 0.0355(10) -0.0040(9) 0.0029(9) -0.0108(9)
N5 0.0317(12) 0.0519(14) 0.0343(12) 0.0016(11) 0.0048(10) 0.0029(11)
N6 0.0294(12) 0.0584(15) 0.0333(12) -0.0017(11) 0.0023(10) 0.0028(11)
C29 0.0335(15) 0.0505(17) 0.0334(14) 0.0065(13) 0.0047(12) 0.0032(13)
N15 0.0392(14) 0.0480(14) 0.0313(12) -0.0069(10) 0.0119(10) -0.0093(11)
N16 0.0349(12) 0.0331(11) 0.0306(12) 0.0005(9) 0.0068(9) -0.0030(10)
C79 0.0452(17) 0.0542(17) 0.0265(13) -0.0003(12) 0.0021(12) -0.0211(14)
C30 0.0342(15) 0.0594(18) 0.0297(14) 0.0029(13) 0.0031(11) 0.0073(13)
C31 0.0419(17) 0.0607(19) 0.0394(16) -0.0018(15) -0.0018(13) 0.0010(15)
C32 0.061(2) 0.065(2) 0.0345(16) -0.0039(15) 0.0050(14) 0.0098(17)
C33 0.0540(19) 0.068(2) 0.0349(15) -0.0030(15) 0.0066(14) 0.0171(16)
C34 0.0409(17) 0.0607(19) 0.0356(15) 0.0050(14) 0.0081(13) 0.0101(14)
C35 0.0296(14) 0.0493(17) 0.0346(14) -0.0001(13) -0.0021(11) -0.0048(13)
C36 0.0307(14) 0.0370(15) 0.0328(13) -0.0010(12) -0.0015(11) -0.0065(11)
C37 0.0347(15) 0.0391(15) 0.0460(16) 0.0002(13) 0.0099(13) -0.0080(12)
C38 0.0403(17) 0.0335(15) 0.0586(19) 0.0050(13) 0.0102(14) -0.0016(13)
C39 0.0299(15) 0.0394(15) 0.0563(18) -0.0014(14) 0.0084(13) -0.0033(12)
C40 0.0264(13) 0.0341(14) 0.0395(14) -0.0035(12) -0.0005(11) -0.0038(11)
C41 0.0270(13) 0.0398(15) 0.0344(14) -0.0046(12) -0.0048(11) -0.0019(11)
C42 0.0298(14) 0.0387(14) 0.0332(14) 0.0010(12) -0.0018(11) 0.0023(12)
F3 0.0584(12) 0.0456(10) 0.0962(15) 0.0252(10) 0.0282(11) 0.0115(9)
O3 0.0320(10) 0.0522(12) 0.0379(10) 0.0053(9) 0.0044(8) 0.0087(9)
N11 0.0257(11) 0.0339(11) 0.0258(10) 0.0010(9) 0.0006(8) -0.0006(9)
N12 0.0269(11) 0.0404(12) 0.0243(10) -0.0020(9) 0.0022(9) -0.0011(9)
C51 0.0298(13) 0.0304(13) 0.0216(11) 0.0036(10) 0.0030(10) 0.0004(10)
C52 0.0298(13) 0.0344(13) 0.0222(12) 0.0033(10) 0.0038(10) 0.0007(11)
C53 0.0355(15) 0.0366(14) 0.0294(14) 0.0007(11) -0.0015(11) -0.0031(11)
C54 0.0482(17) 0.0364(14) 0.0328(14) -0.0072(12) 0.0009(12) -0.0024(13)
C55 0.0425(16) 0.0388(15) 0.0285(13) 0.0002(11) 0.0057(12) 0.0092(12)
C56 0.0287(14) 0.0430(15) 0.0291(13) 0.0037(11) 0.0008(11) 0.0030(12)
C57 0.0283(13) 0.0343(13) 0.0274(12) 0.0035(11) -0.0009(11) -0.0018(11)
C58 0.0285(14) 0.0384(14) 0.0251(12) -0.0006(11) -0.0014(10) -0.0022(11)
C59 0.0299(14) 0.0400(15) 0.0328(14) -0.0006(12) 0.0046(11) -0.0046(12)
C60 0.0385(16) 0.0337(14) 0.0381(15) 0.0060(12) 0.0018(12) 0.0016(12)
C61 0.0342(15) 0.0387(15) 0.0427(16) -0.0027(12) 0.0043(12) 0.0047(12)
C62 0.0271(14) 0.0422(14) 0.0258(12) -0.0017(11) 0.0014(10) -0.0013(11)
C63 0.0289(14) 0.0413(15) 0.0258(12) -0.0021(11) 0.0013(11) -0.0009(11)
C64 0.0243(13) 0.0506(16) 0.0321(13) -0.0053(13) 0.0011(11) 0.0036(12)
F11 0.0607(11) 0.0421(9) 0.0581(11) 0.0153(8) 0.0180(9) 0.0090(8)
O11 0.0319(10) 0.0505(11) 0.0303(9) 0.0096(8) 0.0092(8) 0.0083(8)
N13 0.0285(12) 0.0502(14) 0.0310(12) 0.0022(10) 0.0064(9) 0.0050(10)
N14 0.0438(14) 0.0415(13) 0.0348(12) 0.0019(10) 0.0134(11) 0.0045(11)
C65 0.0309(14) 0.0476(16) 0.0400(15) 0.0030(13) 0.0119(12) 0.0069(12)
C66 0.0347(15) 0.0386(15) 0.0384(15) -0.0006(12) 0.0100(12) 0.0030(12)
C67 0.0513(19) 0.0524(18) 0.0398(16) 0.0035(14) 0.0176(14) -0.0018(15)
C68 0.056(2) 0.0472(17) 0.0509(18) 0.0002(15) 0.0228(15) -0.0018(15)
C69 0.0371(16) 0.0528(18) 0.0598(19) -0.0012(16) 0.0153(14) -0.0020(14)
C70 0.0324(16) 0.0604(18) 0.0428(16) -0.0021(14) 0.0079(12) 0.0023(14)
C71 0.0407(16) 0.0342(14) 0.0314(13) 0.0030(11) 0.0143(12) 0.0024(12)
C72 0.0462(17) 0.0325(14) 0.0275(13) 0.0026(11) 0.0166(12) 0.0003(12)
C73 0.0517(18) 0.0409(16) 0.0348(14) 0.0070(13) 0.0160(13) 0.0049(14)
C74 0.070(2) 0.0314(15) 0.0435(17) 0.0066(13) 0.0186(15) 0.0050(15)
C75 0.073(2) 0.0333(15) 0.0339(15) 0.0033(12) 0.0171(15) -0.0110(14)
C76 0.0500(17) 0.0355(14) 0.0263(13) -0.0002(11) 0.0160(12) -0.0062(13)
C77 0.0457(17) 0.0328(14) 0.0322(14) -0.0020(11) 0.0172(12) -0.0040(12)
C78 0.061(2) 0.0405(16) 0.0241(13) -0.0054(12) 0.0159(13) -0.0183(15)
F12 0.0968(16) 0.0309(9) 0.0887(15) 0.0036(10) 0.0065(12) 0.0096(10)
O12 0.0418(12) 0.0353(10) 0.0559(13) -0.0102(9) 0.0061(10) 0.0008(9)
C80 0.0394(16) 0.0346(14) 0.0335(14) 0.0047(12) -0.0011(12) -0.0076(12)
C81 0.0379(17) 0.060(2) 0.064(2) 0.0175(16) -0.0021(15) -0.0078(15)
C82 0.053(2) 0.113(3) 0.108(4) 0.071(3) -0.032(2) -0.028(2)
C83 0.074(3) 0.186(5) 0.056(2) 0.064(3) -0.034(2) -0.074(3)
C84 0.064(2) 0.104(3) 0.0293(15) 0.0160(17) -0.0029(15) -0.039(2)
C85 0.0288(13) 0.0269(12) 0.0291(13) -0.0029(11) 0.0027(10) -0.0006(10)
C86 0.0228(12) 0.0305(13) 0.0302(13) -0.0005(10) 0.0054(10) 0.0037(10)
C87 0.0277(13) 0.0304(13) 0.0339(13) -0.0047(11) 0.0042(11) 0.0024(11)
C88 0.0263(13) 0.0253(12) 0.0429(15) -0.0011(11) 0.0079(11) 0.0000(10)
C89 0.0262(13) 0.0310(13) 0.0323(13) 0.0041(11) 0.0040(10) 0.0024(11)
C90 0.0219(12) 0.0296(13) 0.0307(13) 0.0009(10) 0.0026(10) 0.0023(10)
C91 0.0236(12) 0.0264(13) 0.0320(13) -0.0006(10) 0.0035(10) 0.0019(10)
C92 0.0251(13) 0.0342(14) 0.0268(12) 0.0057(10) 0.0052(10) 0.0042(10)
F13 0.0544(10) 0.0251(7) 0.0525(10) -0.0014(7) 0.0094(8) -0.0086(7)
O13 0.0465(11) 0.0255(9) 0.0260(9) -0.0024(7) 0.0008(8) -0.0043(8)

loop_
_atom_type_symbol
_atom_type_description
_atom_type_scat_dispersion_real
_atom_type_scat_dispersion_imag
_atom_type_scat_source
C C 0.0033 0.0016 'International Tables Vol C Tables 4.2.6.8 and 6.1.1.4'
H H 0.0000 0.0000 'International Tables Vol C Tables 4.2.6.8 and 6.1.1.4'
N N 0.0061 0.0033 'International Tables Vol C Tables 4.2.6.8 and 6.1.1.4'
O O 0.0106 0.0060 'International Tables Vol C Tables 4.2.6.8 and 6.1.1.4'
F F 0.0171 0.0103 'International Tables Vol C Tables 4.2.6.8 and 6.1.1.4'

loop_
_geom_angle_atom_site_label_1
_geom_angle_atom_site_label_2
_geom_angle_atom_site_label_3
_geom_angle
C42 N1 C1 117.8(2)
C7 N2 C2 119.8(2)
N1 C1 C6 109.7(2)
N1 C1 C2 109.0(2)
C6 C1 C2 111.4(2)
N1 C1 H1A 108.9
C6 C1 H1A 108.9
C2 C1 H1A 108.9
N2 C2 C3 109.7(2)
N2 C2 C1 109.3(2)
C3 C2 C1 111.0(2)
N2 C2 H2A 109.0
C3 C2 H2A 109.0
C1 C2 H2A 109.0
C4 C3 C2 111.6(2)
C4 C3 H3A 109.3
C2 C3 H3A 109.3
C4 C3 H3B 109.3
C2 C3 H3B 109.3
H3A C3 H3B 108.0
C3 C4 C5 110.9(2)
C3 C4 H4A 109.5
C5 C4 H4A 109.5
C3 C4 H4B 109.5
C5 C4 H4B 109.5
H4A C4 H4B 108.0
C6 C5 C4 110.5(2)
C6 C5 H5A 109.6
C4 C5 H5A 109.6
C6 C5 H5B 109.6
C4 C5 H5B 109.6
H5A C5 H5B 108.1
C5 C6 C1 112.4(2)
C5 C6 H6A 109.1
C1 C6 H6A 109.1
C5 C6 H6B 109.1
C1 C6 H6B 109.1
H6A C6 H6B 107.9
N2 C7 C8 122.9(2)
N2 C7 H7A 118.6
C8 C7 H7A 118.6
C9 C8 C13 119.3(2)
C9 C8 C7 119.7(2)
C13 C8 C7 121.0(2)
C10 C9 C8 119.5(3)
C10 C9 H9A 120.2
C8 C9 H9A 120.2
F1 C10 C9 119.1(3)
F1 C10 C11 118.7(3)
C9 C10 C11 122.2(2)
C12 C11 C10 119.8(3)
C12 C11 H11A 120.1
C10 C11 H11A 120.1
C11 C12 C13 119.4(2)
C11 C12 C14 120.9(3)
C13 C12 C14 119.8(2)
O1 C13 C8 121.2(2)
O1 C13 C12 119.0(2)
C8 C13 C12 119.8(2)
N3 C14 C12 121.6(3)
N3 C14 H14A 119.2
C12 C14 H14A 119.2
C13 O1 H1O 107.6
C14 N3 C15 118.5(2)
C21 N4 C16 117.3(2)
N3 C15 C16 109.3(2)
N3 C15 C20 109.3(2)
C16 C15 C20 109.2(2)
N3 C15 H15A 109.6
C16 C15 H15A 109.6
C20 C15 H15A 109.6
N4 C16 C15 111.8(2)
N4 C16 C17 108.9(2)
C15 C16 C17 111.9(2)
N4 C16 H16A 108.0
C15 C16 H16A 108.0
C17 C16 H16A 108.0
C18 C17 C16 111.1(2)
C18 C17 H17A 109.4
C16 C17 H17A 109.4
C18 C17 H17B 109.4
C16 C17 H17B 109.4
H17A C17 H17B 108.0
C17 C18 C19 110.8(2)
C17 C18 H18A 109.5
C19 C18 H18A 109.5
C17 C18 H18B 109.5
C19 C18 H18B 109.5
H18A C18 H18B 108.1
C20 C19 C18 112.0(3)
C20 C19 H19A 109.2
C18 C19 H19A 109.2
C20 C19 H19B 109.2
C18 C19 H19B 109.2
H19A C19 H19B 107.9
C19 C20 C15 112.8(2)
C19 C20 H20A 109.0
C15 C20 H20A 109.0
C19 C20 H20B 109.0
C15 C20 H20B 109.0
H20A C20 H20B 107.8
N4 C21 C22 124.2(3)
N4 C21 H21A 117.9
C22 C21 H21A 117.9
C23 C22 C27 118.8(3)
C23 C22 C21 120.2(3)
C27 C22 C21 121.0(3)
C24 C23 C22 119.7(3)
C24 C23 H23A 120.2
C22 C23 H23A 120.2
C23 C24 C25 122.4(3)
C23 C24 F2 118.4(3)
C25 C24 F2 119.2(3)
C24 C25 C26 120.1(3)
C24 C25 H25A 119.9
C26 C25 H25A 119.9
C25 C26 C27 118.8(3)
C25 C26 C28 121.3(2)
C27 C26 C28 119.8(2)
O2 C27 C26 119.4(2)
O2 C27 C22 120.5(2)
C26 C27 C22 120.2(2)
N5 C28 C26 121.4(3)
N5 C28 H28A 119.3
C26 C28 H28A 119.3
C27 O2 H2O 102.3
C28 N5 C29 116.3(2)
C35 N6 C30 118.8(2)
N5 C29 C34 109.5(2)
N5 C29 C30 109.1(2)
C34 C29 C30 109.3(2)
N5 C29 H29A 109.6
C34 C29 H29A 109.6
C30 C29 H29A 109.6
C78 N15 C79 120.8(2)
C85 N16 C80 117.1(2)
N15 C79 C84 109.0(2)
N15 C79 C80 109.5(2)
C84 C79 C80 110.2(3)
N15 C79 H79A 109.4
C84 C79 H79A 109.4
C80 C79 H79A 109.4
N6 C30 C31 108.8(2)
N6 C30 C29 109.9(2)
C31 C30 C29 110.2(2)
N6 C30 H30A 109.3
C31 C30 H30A 109.3
C29 C30 H30A 109.3
C30 C31 C32 112.5(3)
C30 C31 H31A 109.1
C32 C31 H31A 109.1
C30 C31 H31B 109.1
C32 C31 H31B 109.1
H31A C31 H31B 107.8
C33 C32 C31 110.1(2)
C33 C32 H32A 109.6
C31 C32 H32A 109.6
C33 C32 H32B 109.6
C31 C32 H32B 109.6
H32A C32 H32B 108.2
C34 C33 C32 111.7(3)
C34 C33 H33A 109.3
C32 C33 H33A 109.3
C34 C33 H33B 109.3
C32 C33 H33B 109.3
H33A C33 H33B 107.9
C33 C34 C29 111.9(2)
C33 C34 H34A 109.2
C29 C34 H34A 109.2
C33 C34 H34B 109.2
C29 C34 H34B 109.2
H34A C34 H34B 107.9
N6 C35 C36 123.1(3)
N6 C35 H35A 118.4
C36 C35 H35A 118.4
C37 C36 C41 120.7(3)
C37 C36 C35 118.8(2)
C41 C36 C35 120.4(2)
C38 C37 C36 118.8(3)
C38 C37 H37A 120.6
C36 C37 H37A 120.6
F3 C38 C37 119.0(3)
F3 C38 C39 119.8(3)
C37 C38 C39 121.1(3)
C40 C39 C38 120.7(3)
C40 C39 H39A 119.6
C38 C39 H39A 119.6
C39 C40 C41 119.1(2)
C39 C40 C42 120.7(2)
C41 C40 C42 120.1(2)
O3 C41 C36 121.7(2)
O3 C41 C40 118.9(2)
C36 C41 C40 119.4(2)
N1 C42 C40 121.4(2)
N1 C42 H42A 119.3
C40 C42 H42A 119.3
C41 O3 H3O 99.2
C92 N11 C51 121.1(2)
C57 N12 C52 116.8(2)
N11 C51 C56 108.30(19)
N11 C51 C52 108.95(19)
C56 C51 C52 111.0(2)
N11 C51 H51A 109.5
C56 C51 H51A 109.5
C52 C51 H51A 109.5
N12 C52 C53 109.76(19)
N12 C52 C51 109.46(19)
C53 C52 C51 110.9(2)
N12 C52 H52A 108.9
C53 C52 H52A 108.9
C51 C52 H52A 108.9
C54 C53 C52 111.5(2)
C54 C53 H53A 109.3
C52 C53 H53A 109.3
C54 C53 H53B 109.3
C52 C53 H53B 109.3
H53A C53 H53B 108.0
C53 C54 C55 110.7(2)
C53 C54 H54A 109.5
C55 C54 H54A 109.5
C53 C54 H54B 109.5
C55 C54 H54B 109.5
H54A C54 H54B 108.1
C54 C55 C56 110.5(2)
C54 C55 H55A 109.5
C56 C55 H55A 109.5
C54 C55 H55B 109.5
C56 C55 H55B 109.5
H55A C55 H55B 108.1
C51 C56 C55 113.4(2)
C51 C56 H56A 108.9
C55 C56 H56A 108.9
C51 C56 H56B 108.9
C55 C56 H56B 108.9
H56A C56 H56B 107.7
N12 C57 C58 122.6(2)
N12 C57 H57A 118.7
C58 C57 H57A 118.7
C59 C58 C63 118.9(2)
C59 C58 C57 121.2(2)
C63 C58 C57 119.9(2)
C60 C59 C58 120.4(2)
C60 C59 H59A 119.8
C58 C59 H59A 119.8
F11 C60 C59 119.1(2)
F11 C60 C61 119.3(2)
C59 C60 C61 121.6(2)
C60 C61 C62 119.5(2)
C60 C61 H61A 120.2
C62 C61 H61A 120.2
C61 C62 C63 119.2(2)
C61 C62 C64 119.7(2)
C63 C62 C64 121.1(2)
O11 C63 C58 119.0(2)
O11 C63 C62 120.6(2)
C58 C63 C62 120.4(2)
N13 C64 C62 122.5(2)
N13 C64 H64A 118.7
C62 C64 H64A 118.7
C63 O11 H11O 112.3
C64 N13 C65 120.2(2)
C71 N14 C66 117.7(2)
N13 C65 C66 109.1(2)
N13 C65 C70 109.0(2)
C66 C65 C70 111.9(2)
N13 C65 H65A 108.9
C66 C65 H65A 108.9
C70 C65 H65A 108.9
N14 C66 C65 109.1(2)
N14 C66 C67 108.6(2)
C65 C66 C67 111.0(2)
N14 C66 H66A 109.4
C65 C66 H66A 109.4
C67 C66 H66A 109.4
C68 C67 C66 111.0(2)
C68 C67 H67A 109.4
C66 C67 H67A 109.4
C68 C67 H67B 109.4
C66 C67 H67B 109.4
H67A C67 H67B 108.0
C67 C68 C69 111.8(2)
C67 C68 H68A 109.3
C69 C68 H68A 109.3
C67 C68 H68B 109.3
C69 C68 H68B 109.3
H68A C68 H68B 107.9
C68 C69 C70 109.5(2)
C68 C69 H69A 109.8
C70 C69 H69A 109.8
C68 C69 H69B 109.8
C70 C69 H69B 109.8
H69A C69 H69B 108.2
C69 C70 C65 111.6(2)
C69 C70 H70A 109.3
C65 C70 H70A 109.3
C69 C70 H70B 109.3
C65 C70 H70B 109.3
H70A C70 H70B 108.0
N14 C71 C72 121.8(2)
N14 C71 H71A 119.1
C72 C71 H71A 119.1
C73 C72 C77 119.1(3)
C73 C72 C71 120.3(3)
C77 C72 C71 120.6(2)
C74 C73 C72 120.1(3)
C74 C73 H73A 120.0
C72 C73 H73A 120.0
F12 C74 C73 118.7(3)
F12 C74 C75 119.1(3)
C73 C74 C75 122.1(3)
C74 C75 C76 120.0(3)
C74 C75 H75A 120.0
C76 C75 H75A 120.0
C75 C76 C77 118.3(3)
C75 C76 C78 121.3(3)
C77 C76 C78 120.4(2)
O12 C77 C72 118.6(2)
O12 C77 C76 121.0(3)
C72 C77 C76 120.4(2)
N15 C78 C76 122.2(3)
N15 C78 H78A 118.9
C76 C78 H78A 118.9
C77 O12 H12O 105.7
N16 C80 C81 108.7(2)
N16 C80 C79 110.2(2)
C81 C80 C79 110.4(2)
N16 C80 H80A 109.2
C81 C80 H80A 109.2
C79 C80 H80A 109.2
C82 C81 C80 112.2(3)
C82 C81 H81A 109.2
C80 C81 H81A 109.2
C82 C81 H81B 109.2
C80 C81 H81B 109.2
H81A C81 H81B 107.9
C81 C82 C83 111.4(4)
C81 C82 H82A 109.3
C83 C82 H82A 109.3
C81 C82 H82B 109.3
C83 C82 H82B 109.3
H82A C82 H82B 108.0
C84 C83 C82 111.2(3)
C84 C83 H83A 109.4
C82 C83 H83A 109.4
C84 C83 H83B 109.4
C82 C83 H83B 109.4
H83A C83 H83B 108.0
C83 C84 C79 111.4(3)
C83 C84 H84A 109.3
C79 C84 H84A 109.3
C83 C84 H84B 109.3
C79 C84 H84B 109.3
H84A C84 H84B 108.0
N16 C85 C86 123.0(2)
N16 C85 H85A 118.5
C86 C85 H85A 118.5
C87 C86 C91 119.1(2)
C87 C86 C85 121.3(2)
C91 C86 C85 119.6(2)
C88 C87 C86 119.9(2)
C88 C87 H87A 120.1
C86 C87 H87A 120.1
F13 C88 C87 119.1(2)
F13 C88 C89 118.5(2)
C87 C88 C89 122.4(2)
C88 C89 C90 119.5(2)
C88 C89 H89A 120.2
C90 C89 H89A 120.2
C89 C90 C91 119.1(2)
C89 C90 C92 119.9(2)
C91 C90 C92 121.0(2)
O13 C91 C86 119.0(2)
O13 C91 C90 121.0(2)
C86 C91 C90 120.0(2)
N11 C92 C90 121.8(2)
N11 C92 H92A 119.1
C90 C92 H92A 119.1
C91 O13 H13O 107.3

loop_
_geom_bond_atom_site_label_1
_geom_bond_atom_site_label_2
_geom_bond_distance
N1 C42 1.264(3)
N1 C1 1.458(3)
N2 C7 1.278(3)
N2 C2 1.456(3)
C1 C6 1.528(4)
C1 C2 1.534(4)
C1 H1A 0.9800
C2 C3 1.524(4)
C2 H2A 0.9800
C3 C4 1.515(4)
C3 H3A 0.9700
C3 H3B 0.9700
C4 C5 1.522(4)
C4 H4A 0.9700
C4 H4B 0.9700
C5 C6 1.520(4)
C5 H5A 0.9700
C5 H5B 0.9700
C6 H6A 0.9700
C6 H6B 0.9700
C7 C8 1.447(4)
C7 H7A 0.9300
C8 C9 1.397(3)
C8 C13 1.409(4)
C9 C10 1.365(4)
C9 H9A 0.9300
C10 F1 1.357(3)
C10 C11 1.381(4)
C11 C12 1.379(4)
C11 H11A 0.9300
C12 C13 1.412(4)
C12 C14 1.468(4)
C13 O1 1.345(3)
C14 N3 1.273(3)
C14 H14A 0.9300
O1 H1O 0.9576
N3 C15 1.452(4)
N4 C21 1.274(4)
N4 C16 1.458(3)
C15 C16 1.519(4)
C15 C20 1.523(4)
C15 H15A 0.9800
C16 C17 1.522(4)
C16 H16A 0.9800
C17 C18 1.508(4)
C17 H17A 0.9700
C17 H17B 0.9700
C18 C19 1.521(4)
C18 H18A 0.9700
C18 H18B 0.9700
C19 C20 1.518(4)
C19 H19A 0.9700
C19 H19B 0.9700
C20 H20A 0.9700
C20 H20B 0.9700
C21 C22 1.443(4)
C21 H21A 0.9300
C22 C23 1.394(4)
C22 C27 1.412(4)
C23 C24 1.361(4)
C23 H23A 0.9300
C24 C25 1.364(4)
C24 F2 1.364(3)
C25 C26 1.387(4)
C25 H25A 0.9300
C26 C27 1.403(4)
C26 C28 1.464(4)
C27 O2 1.351(3)
C28 N5 1.263(3)
C28 H28A 0.9300
O2 H2O 0.9765
N5 C29 1.464(4)
N6 C35 1.277(3)
N6 C30 1.460(3)
C29 C34 1.524(4)
C29 C30 1.533(4)
C29 H29A 0.9800
N15 C78 1.273(4)
N15 C79 1.452(4)
N16 C85 1.263(3)
N16 C80 1.462(3)
C79 C84 1.522(4)
C79 C80 1.526(4)
C79 H79A 0.9800
C30 C31 1.515(4)
C30 H30A 0.9800
C31 C32 1.524(4)
C31 H31A 0.9700
C31 H31B 0.9700
C32 C33 1.520(4)
C32 H32A 0.9700
C32 H32B 0.9700
C33 C34 1.518(4)
C33 H33A 0.9700
C33 H33B 0.9700
C34 H34A 0.9700
C34 H34B 0.9700
C35 C36 1.453(4)
C35 H35A 0.9300
C36 C37 1.390(4)
C36 C41 1.400(4)
C37 C38 1.376(4)
C37 H37A 0.9300
C38 F3 1.347(3)
C38 C39 1.382(4)
C39 C40 1.379(4)
C39 H39A 0.9300
C40 C41 1.402(4)
C40 C42 1.473(4)
C41 O3 1.348(3)
C42 H42A 0.9300
O3 H3O 0.9825
N11 C92 1.273(3)
N11 C51 1.452(3)
N12 C57 1.264(3)
N12 C52 1.454(3)
C51 C56 1.519(3)
C51 C52 1.533(3)
C51 H51A 0.9800
C52 C53 1.525(3)
C52 H52A 0.9800
C53 C54 1.517(4)
C53 H53A 0.9700
C53 H53B 0.9700
C54 C55 1.523(4)
C54 H54A 0.9700
C54 H54B 0.9700
C55 C56 1.525(4)
C55 H55A 0.9700
C55 H55B 0.9700
C56 H56A 0.9700
C56 H56B 0.9700
C57 C58 1.475(3)
C57 H57A 0.9300
C58 C59 1.384(3)
C58 C63 1.404(3)
C59 C60 1.374(4)
C59 H59A 0.9300
C60 F11 1.356(3)
C60 C61 1.377(4)
C61 C62 1.391(4)
C61 H61A 0.9300
C62 C63 1.406(3)
C62 C64 1.456(4)
C63 O11 1.353(3)
C64 N13 1.276(3)
C64 H64A 0.9300
O11 H11O 0.9278
N13 C65 1.459(3)
N14 C71 1.269(3)
N14 C66 1.459(3)
C65 C66 1.510(4)
C65 C70 1.529(4)
C65 H65A 0.9800
C66 C67 1.531(4)
C66 H66A 0.9800
C67 C68 1.516(4)
C67 H67A 0.9700
C67 H67B 0.9700
C68 C69 1.517(4)
C68 H68A 0.9700
C68 H68B 0.9700
C69 C70 1.521(4)
C69 H69A 0.9700
C69 H69B 0.9700
C70 H70A 0.9700
C70 H70B 0.9700
C71 C72 1.466(4)
C71 H71A 0.9300
C72 C73 1.391(4)
C72 C77 1.396(4)
C73 C74 1.362(4)
C73 H73A 0.9300
C74 F12 1.355(3)
C74 C75 1.365(4)
C75 C76 1.397(4)
C75 H75A 0.9300
C76 C77 1.416(4)
C76 C78 1.445(4)
C77 O12 1.345(3)
C78 H78A 0.9300
O12 H12O 0.9095
C80 C81 1.516(4)
C80 H80A 0.9800
C81 C82 1.508(5)
C81 H81A 0.9700
C81 H81B 0.9700
C82 C83 1.509(7)
C82 H82A 0.9700
C82 H82B 0.9700
C83 C84 1.508(5)
C83 H83A 0.9700
C83 H83B 0.9700
C84 H84A 0.9700
C84 H84B 0.9700
C85 C86 1.462(3)
C85 H85A 0.9300
C86 C87 1.397(3)
C86 C91 1.400(3)
C87 C88 1.366(4)
C87 H87A 0.9300
C88 F13 1.364(3)
C88 C89 1.369(4)
C89 C90 1.394(3)
C89 H89A 0.9300
C90 C91 1.417(3)
C90 C92 1.452(3)
C91 O13 1.341(3)
C92 H92A 0.9300
O13 H13O 0.9388
